data_7053733
loop_
_publ_author_name
'Bu\<car, Dejan-Kre\<simir'
'Papaefstathiou, Giannis S.'
'Hamilton, Tamara D.'
'MacGillivray, Leonard R.'

_publ_section_title
;
 A lanthanide-based helicate coordination polymer derived from a rigid
 monodentate organic bridge synthesized in the solid state
;
_journal_issue 5
_journal_name_full 'New Journal of Chemistry'
_journal_page_first 797
_journal_paper_doi 10.1039/b800878g
_journal_volume 32
_journal_year 2008
_chemical_formula_moiety
;
2(C24 H20 N4), (C1.59 H11.17 N3 O13 Pr1), 4(O0.21 H0.42)
;
_chemical_formula_sum 'C49.59 H52.85 N11 O13.84 Pr'
_chemical_formula_weight 1165.31
_chemical_name_systematic
;
?
;
_space_group_IT_number 15
_symmetry_cell_setting monoclinic
_symmetry_space_group_name_Hall '-C 2yc'
_symmetry_space_group_name_H-M 'C 1 2/c 1'
_atom_sites_solution_hydrogens geom
_atom_sites_solution_primary direct
_atom_sites_solution_secondary difmap
_audit_creation_date 2008-01-10T17:48:19-00:00
_audit_creation_method 'WinGX routine CIF_UPDATE'
_cell_angle_alpha 90
_cell_angle_beta 96.593(5)
_cell_angle_gamma 90
_cell_formula_units_Z 4
_cell_length_a 23.020(3)
_cell_length_b 16.8687(18)
_cell_length_c 13.8344(15)
_cell_measurement_reflns_used 12442
_cell_measurement_temperature 200(1)
_cell_measurement_theta_max 27.88
_cell_measurement_theta_min 1.00
_cell_volume 5336.6(11)
_computing_cell_refinement 'HKL Scalepack (Otwinowski & Minor, 1997)'
_computing_data_collection 'Collect (Nonius BV, 1997-2000)'
_computing_data_reduction 'HKL Denzo, Scalepack (Otwinowski & Minor, 1997)'
_computing_molecular_graphics 'SHELXTL v6.1 (Sheldrick, 1997)'
_computing_publication_material 'SHELXTL v6.1 (Sheldrick, 1997)'
_computing_structure_refinement 'SHELXTL v6.1 (Sheldrick, 1997)'
_computing_structure_solution 'SHELXTL v6.1 (Sheldrick, 1997)'
_diffrn_ambient_temperature 200(1)
_diffrn_detector_area_resol_mean 9
_diffrn_measured_fraction_theta_full 0.986
_diffrn_measured_fraction_theta_max 0.986
_diffrn_measurement_device_type KappaCCD
_diffrn_measurement_method 'CCD phi and omega scans'
_diffrn_radiation_monochromator graphite
_diffrn_radiation_type MoK\a
_diffrn_radiation_wavelength 0.71073
_diffrn_reflns_av_R_equivalents 0.0521
_diffrn_reflns_av_unetI/netI 0.0399
_diffrn_reflns_limit_h_max 27
_diffrn_reflns_limit_h_min -27
_diffrn_reflns_limit_k_max 20
_diffrn_reflns_limit_k_min -20
_diffrn_reflns_limit_l_max 16
_diffrn_reflns_limit_l_min -16
_diffrn_reflns_number 17468
_diffrn_reflns_theta_full 25
_diffrn_reflns_theta_max 25
_diffrn_reflns_theta_min 5.85
_exptl_absorpt_coefficient_mu 0.987
_exptl_absorpt_correction_T_max 0.944
_exptl_absorpt_correction_T_min 0.883
_exptl_absorpt_correction_type multi-scan
_exptl_absorpt_process_details 'HKL Scalepack (Otwinowski & Minor, 1997)'
_exptl_crystal_colour colorless
_exptl_crystal_density_diffrn 1.45
_exptl_crystal_density_method 'not measured'
_exptl_crystal_description rod
_exptl_crystal_F_000 2388
_exptl_crystal_size_max 0.23
_exptl_crystal_size_mid 0.10
_exptl_crystal_size_min 0.06
_refine_diff_density_max 0.705
_refine_diff_density_min -0.909
_refine_diff_density_rms 0.071
_refine_ls_extinction_method none
_refine_ls_goodness_of_fit_ref 1.049
_refine_ls_hydrogen_treatment mixed
_refine_ls_matrix_type full
_refine_ls_number_parameters 350
_refine_ls_number_reflns 4637
_refine_ls_number_restraints 4
_refine_ls_restrained_S_all 1.048
_refine_ls_R_factor_all 0.0425
_refine_ls_R_factor_gt 0.0332
_refine_ls_shift/su_max 0
_refine_ls_shift/su_mean 0
_refine_ls_structure_factor_coef Fsqd
_refine_ls_weighting_details 'calc w=1/[\s^2^(Fo^2^)+(0.0237P)^2^+14.8669P] where P=(Fo^2^+2Fc^2^)/3'
_refine_ls_weighting_scheme calc
_refine_ls_wR_factor_gt 0.0696
_refine_ls_wR_factor_ref 0.072
_reflns_number_gt 4081
_reflns_number_total 4637
_reflns_threshold_expression >2sigma(I)
_cod_data_source_file b800878gsup1.cif
_cod_data_source_block mcg7115b
_cod_original_sg_symbol_H-M 'C 2/c'
_cod_database_code 7053733

loop_
_symmetry_equiv_pos_as_xyz
'x, y, z'
'-x, y, -z+1/2'
'x+1/2, y+1/2, z'
'-x+1/2, y+1/2, -z+1/2'
'-x, -y, -z'
'x, -y, z-1/2'
'-x+1/2, -y+1/2, -z'
'x+1/2, -y+1/2, z-1/2'

loop_
_atom_site_label
_atom_site_type_symbol
_atom_site_fract_x
_atom_site_fract_y
_atom_site_fract_z
_atom_site_U_iso_or_equiv
_atom_site_adp_type
_atom_site_occupancy
_atom_site_symmetry_multiplicity
_atom_site_calc_flag
_atom_site_refinement_flags
_atom_site_disorder_assembly
_atom_site_disorder_group
C1 C 0.56552(14) 0.5914(2) -0.0040(2) 0.0303(8) Uani 1 1 d . . .
C2 C 0.58032(13) 0.53290(19) 0.0645(2) 0.0247(7) Uani 1 1 d . . .
C3 C 0.62001(12) 0.54947(17) 0.1457(2) 0.0208(6) Uani 1 1 d . . .
C4 C 0.64194(13) 0.62622(18) 0.1544(2) 0.0265(7) Uani 1 1 d . . .
C5 C 0.62444(14) 0.68105(19) 0.0825(2) 0.0308(7) Uani 1 1 d . . .
C6 C 0.63960(12) 0.48425(17) 0.2153(2) 0.0213(6) Uani 1 1 d . . .
C7 C 0.65182(12) 0.50222(17) 0.3269(2) 0.0208(6) Uani 1 1 d . . .
C8 C 0.71837(12) 0.50163(18) 0.3209(2) 0.0211(6) Uani 1 1 d . . .
C9 C 0.70601(13) 0.46290(17) 0.2166(2) 0.0221(6) Uani 1 1 d . . .
C10 C 0.72090(13) 0.37653(18) 0.2107(2) 0.0244(7) Uani 1 1 d . . .
C11 C 0.68603(14) 0.31553(18) 0.2390(2) 0.0288(7) Uani 1 1 d . . .
C12 C 0.70313(15) 0.2379(2) 0.2300(2) 0.0326(8) Uani 1 1 d . . .
C13 C 0.78661(17) 0.2751(2) 0.1729(3) 0.0483(10) Uani 1 1 d . . .
C14 C 0.77284(15) 0.3544(2) 0.1773(3) 0.0378(8) Uani 1 1 d . . .
C15 C 0.75937(13) 0.45949(18) 0.3963(2) 0.0243(7) Uani 1 1 d . . .
C16 C 0.74092(16) 0.4121(2) 0.4673(3) 0.0453(10) Uani 1 1 d . . .
C17 C 0.78093(17) 0.3725(3) 0.5312(3) 0.0512(11) Uani 1 1 d . . .
C18 C 0.85631(16) 0.4231(2) 0.4619(3) 0.0473(10) Uani 1 1 d . . .
C19 C 0.81895(15) 0.4650(2) 0.3948(3) 0.0426(9) Uani 1 1 d . . .
C20 C 0.62470(13) 0.57164(17) 0.3728(2) 0.0213(6) Uani 1 1 d . . .
C21 C 0.65583(15) 0.61398(19) 0.4486(2) 0.0297(7) Uani 1 1 d . . .
C22 C 0.62778(16) 0.6745(2) 0.4926(2) 0.0362(8) Uani 1 1 d . . .
C23 C 0.54367(15) 0.65649(19) 0.3931(2) 0.0324(8) Uani 1 1 d . . .
C24 C 0.56744(14) 0.59447(19) 0.3458(2) 0.0283(7) Uani 1 1 d . . .
C25 C 0.5587(2) 0.8816(3) 0.5262(3) 0.0395(5) Uani 0.793(4) 1 d P A 1
H1 H 0.5391 0.579 -0.0578 0.036 Uiso 1 1 calc R . .
H2 H 0.5638 0.4827 0.0563 0.03 Uiso 1 1 calc R . .
H4 H 0.6681 0.6406 0.2078 0.032 Uiso 1 1 calc R . .
H5 H 0.6394 0.7322 0.0897 0.037 Uiso 1 1 calc R . .
H6 H 0.6149 0.4371 0.2031 0.026 Uiso 1 1 calc R . .
H6A H 0.6086(15) 0.809(2) 0.890(3) 0.058 Uiso 1 1 d D . .
H6B H 0.5770(17) 0.7449(19) 0.899(3) 0.058 Uiso 1 1 d D . .
H7 H 0.6422 0.4544 0.362 0.025 Uiso 1 1 calc R . .
H7A H 0.544(2) 0.781(2) 0.558(3) 0.058 Uiso 0.793(4) 1 d PD . .
H8 H 0.7319 0.5562 0.3142 0.025 Uiso 1 1 calc R . .
H9 H 0.7241 0.4937 0.168 0.027 Uiso 1 1 calc R . .
H11 H 0.6512 0.3271 0.264 0.035 Uiso 1 1 calc R . .
H12 H 0.6784 0.1983 0.2479 0.039 Uiso 1 1 calc R . .
H13 H 0.8222 0.262 0.1514 0.058 Uiso 1 1 calc R . .
H14 H 0.7982 0.3927 0.158 0.045 Uiso 1 1 calc R . .
H16 H 0.7012 0.4068 0.4723 0.054 Uiso 1 1 calc R . .
H17 H 0.7669 0.3407 0.5783 0.061 Uiso 1 1 calc R . .
H18 H 0.8963 0.4278 0.4592 0.057 Uiso 1 1 calc R . .
H19 H 0.8341 0.4969 0.3488 0.051 Uiso 1 1 calc R . .
H21 H 0.6947 0.6018 0.4691 0.036 Uiso 1 1 calc R . .
H22 H 0.6489 0.7017 0.5436 0.043 Uiso 1 1 calc R . .
H23 H 0.5053 0.6714 0.3724 0.039 Uiso 1 1 calc R . .
H24 H 0.5449 0.568 0.2958 0.034 Uiso 1 1 calc R . .
H25A H 0.5729 0.8586 0.4699 0.059 Uiso 0.3966(19) 1 calc PR A 1
H25B H 0.589 0.913 0.5609 0.059 Uiso 0.3966(19) 1 calc PR A 1
H25C H 0.5255 0.9146 0.506 0.059 Uiso 0.3966(19) 1 calc PR A 1
H25D H 0.552 0.9322 0.5546 0.059 Uiso 0.3966(19) 1 calc PR A 1
H25E H 0.5359 0.8778 0.4637 0.059 Uiso 0.3966(19) 1 calc PR A 1
H25F H 0.5994 0.8762 0.5186 0.059 Uiso 0.3966(19) 1 calc PR A 1
N1 N 0.57806(13) 0.96773(17) 0.8067(2) 0.0366(7) Uani 1 1 d . . .
N2 N 0.5 0.6440(2) 0.75 0.0247(8) Uani 1 2 d S . .
N3 N 0.58731(11) 0.66503(17) 0.00329(18) 0.0309(6) Uani 1 1 d . . .
N4 N 0.75302(13) 0.21610(17) 0.1970(2) 0.0418(7) Uani 1 1 d . . .
N5 N 0.83839(13) 0.37667(18) 0.5298(2) 0.0388(7) Uani 1 1 d . . .
N6 N 0.57265(13) 0.69627(16) 0.4667(2) 0.0348(7) Uani 1 1 d . . .
O1 O 0.59023(10) 0.91876(14) 0.74326(16) 0.0350(5) Uani 1 1 d . A .
O2 O 0.53336(10) 0.95299(13) 0.84918(16) 0.0352(6) Uani 1 1 d . A .
O3 O 0.60807(13) 1.02674(17) 0.8267(2) 0.0641(8) Uani 1 1 d . A .
O4 O 0.52620(9) 0.68299(13) 0.69039(15) 0.0299(5) Uani 1 1 d . A .
O5 O 0.5 0.57089(18) 0.75 0.0369(8) Uani 1 2 d S A .
O6 O 0.58333(10) 0.77926(14) 0.86089(15) 0.0290(5) Uani 1 1 d D A .
O7 O 0.54157(12) 0.81924(14) 0.58884(17) 0.0395(5) Uani 0.793(4) 1 d PD A 1
O8 O 0.54157(12) 0.81924(14) 0.58884(17) 0.0395(5) Uani 0.207(4) 1 d P A 2
O9 O 0.4980(6) 0.9102(8) 0.4311(10) 0.06 Uiso 0.207(4) 1 d P A 2
O10 O 0.5253(6) 0.8310(9) 0.2369(10) 0.06 Uiso 0.207(4) 1 d P . 2
Pr1 Pr 0.5 0.827339(14) 0.75 0.02059(9) Uani 1 2 d S . .

loop_
_atom_site_aniso_label
_atom_site_aniso_U_11
_atom_site_aniso_U_22
_atom_site_aniso_U_33
_atom_site_aniso_U_23
_atom_site_aniso_U_13
_atom_site_aniso_U_12
C1 0.0276(18) 0.038(2) 0.0241(17) 0.0002(14) -0.0022(14) 0.0044(15)
C2 0.0237(16) 0.0270(17) 0.0228(16) -0.0018(13) 0.0001(13) 0.0011(13)
C3 0.0212(16) 0.0225(16) 0.0189(15) 0.0013(12) 0.0032(12) 0.0055(13)
C4 0.0273(17) 0.0269(18) 0.0242(16) 0.0009(13) -0.0022(13) -0.0010(14)
C5 0.0348(18) 0.0225(18) 0.0348(18) 0.0049(14) 0.0029(15) -0.0010(15)
C6 0.0222(16) 0.0194(16) 0.0216(15) 0.0004(12) -0.0001(12) 0.0014(13)
C7 0.0230(16) 0.0185(16) 0.0206(15) 0.0019(12) 0.0013(12) 0.0009(12)
C8 0.0215(16) 0.0204(16) 0.0211(15) 0.0004(12) 0.0003(12) -0.0013(12)
C9 0.0244(16) 0.0212(16) 0.0208(15) 0.0037(12) 0.0025(12) 0.0031(13)
C10 0.0273(17) 0.0267(18) 0.0179(15) 0.0002(13) -0.0032(13) 0.0054(14)
C11 0.0318(18) 0.0269(19) 0.0281(17) 0.0029(14) 0.0045(14) 0.0062(14)
C12 0.039(2) 0.0271(18) 0.0301(18) 0.0056(14) -0.0031(15) 0.0007(16)
C13 0.036(2) 0.037(2) 0.074(3) -0.008(2) 0.017(2) 0.0113(18)
C14 0.0311(19) 0.0314(19) 0.053(2) -0.0019(16) 0.0129(17) 0.0007(15)
C15 0.0271(17) 0.0229(17) 0.0219(15) -0.0020(13) -0.0017(13) 0.0018(13)
C16 0.0254(19) 0.067(3) 0.043(2) 0.0262(19) 0.0000(16) 0.0048(18)
C17 0.045(2) 0.065(3) 0.042(2) 0.029(2) -0.0027(18) 0.006(2)
C18 0.0222(19) 0.063(3) 0.054(2) 0.010(2) -0.0059(17) 0.0024(18)
C19 0.0271(19) 0.055(2) 0.044(2) 0.0191(18) -0.0028(16) -0.0035(17)
C20 0.0255(16) 0.0194(16) 0.0199(15) 0.0050(12) 0.0059(12) -0.0003(13)
C21 0.0336(19) 0.0291(18) 0.0250(17) 0.0008(14) -0.0027(14) 0.0015(15)
C22 0.054(2) 0.0308(18) 0.0228(16) -0.0072(15) 0.0004(15) -0.0017(18)
C23 0.0334(19) 0.031(2) 0.0335(18) 0.0034(15) 0.0078(15) 0.0058(15)
C24 0.0270(18) 0.0301(18) 0.0274(17) -0.0029(14) 0.0010(14) 0.0025(14)
C25 0.0632(15) 0.0254(12) 0.0338(12) -0.0002(9) 0.0227(10) -0.0019(11)
N1 0.0433(18) 0.0274(16) 0.0383(17) -0.0001(14) 0.0015(14) -0.0100(14)
N2 0.024(2) 0.025(2) 0.0236(19) 0 -0.0055(16) 0
N3 0.0286(14) 0.0365(17) 0.0269(14) 0.0106(13) 0.0003(11) 0.0051(13)
N4 0.0428(19) 0.0276(17) 0.054(2) -0.0030(14) 0.0031(15) 0.0098(14)
N5 0.0357(18) 0.0418(18) 0.0357(16) 0.0040(14) -0.0094(13) 0.0086(14)
N6 0.0482(19) 0.0279(16) 0.0304(15) 0.0009(12) 0.0137(14) 0.0071(13)
O1 0.0386(14) 0.0324(13) 0.0351(13) -0.0032(11) 0.0081(11) -0.0067(11)
O2 0.0382(14) 0.0340(14) 0.0342(13) -0.0055(10) 0.0078(11) -0.0107(11)
O3 0.071(2) 0.0451(17) 0.079(2) -0.0186(15) 0.0199(16) -0.0354(16)
O4 0.0349(13) 0.0276(13) 0.0276(11) 0.0027(10) 0.0058(10) -0.0013(10)
O5 0.050(2) 0.0144(17) 0.046(2) 0 0.0038(16) 0
O6 0.0295(13) 0.0281(13) 0.0265(12) 0.0056(10) -0.0096(10) -0.0073(10)
O7 0.0632(15) 0.0254(12) 0.0338(12) -0.0002(9) 0.0227(10) -0.0019(11)
O8 0.0632(15) 0.0254(12) 0.0338(12) -0.0002(9) 0.0227(10) -0.0019(11)
Pr1 0.02290(14) 0.01863(13) 0.01978(13) 0 0.00048(9) 0

loop_
_atom_type_symbol
_atom_type_description
_atom_type_scat_dispersion_real
_atom_type_scat_dispersion_imag
_atom_type_scat_source
C C 0.0033 0.0016 'International Tables Vol C Tables 4.2.6.8 and 6.1.1.4'
H H 0 0 'International Tables Vol C Tables 4.2.6.8 and 6.1.1.4'
N N 0.0061 0.0033 'International Tables Vol C Tables 4.2.6.8 and 6.1.1.4'
O O 0.0106 0.006 'International Tables Vol C Tables 4.2.6.8 and 6.1.1.4'
Pr Pr -0.218 2.8214 'International Tables Vol C Tables 4.2.6.8 and 6.1.1.4'

loop_
_geom_angle_atom_site_label_1
_geom_angle_atom_site_label_2
_geom_angle_atom_site_label_3
_geom_angle
_geom_angle_site_symmetry_1
_geom_angle_site_symmetry_3
C1 C2 C3 119.8(3) . .
C1 C2 H2 120.1 . .
C2 C1 H1 118.3 . .
C2 C3 C6 119.5(3) . .
C3 C2 H2 120.1 . .
C3 C4 H4 120.4 . .
C3 C6 C7 119.9(2) . .
C3 C6 C9 113.4(2) . .
C3 C6 H6 111.1 . .
C4 C3 C2 117.0(3) . .
C4 C3 C6 123.4(3) . .
C4 C5 H5 118 . .
C5 C4 C3 119.2(3) . .
C5 C4 H4 120.4 . .
C5 N3 C1 116.6(3) . .
C6 C7 H7 107.7 . .
C6 C9 C8 89.3(2) . .
C6 C9 H9 111.1 . .
C7 C6 C9 88.2(2) . .
C7 C6 H6 111.1 . .
C7 C8 C9 88.7(2) . .
C7 C8 H8 109.2 . .
C8 C7 C6 90.7(2) . .
C8 C7 H7 107.7 . .
C8 C9 H9 111.1 . .
C9 C6 H6 111.1 . .
C9 C8 H8 109.2 . .
C10 C9 C6 116.8(2) . .
C10 C9 C8 115.6(2) . .
C10 C9 H9 111.1 . .
C10 C11 H11 120 . .
C10 C14 H14 120.4 . .
C11 C10 C9 124.1(3) . .
C11 C12 H12 118 . .
C12 C11 C10 119.9(3) . .
C12 C11 H11 120 . .
C13 C14 C10 119.3(3) . .
C13 C14 H14 120.4 . .
C13 N4 C12 115.3(3) . .
C14 C10 C9 119.4(3) . .
C14 C10 C11 116.4(3) . .
C14 C13 H13 117.5 . .
C15 C8 C7 120.9(2) . .
C15 C8 C9 118.1(2) . .
C15 C8 H8 109.2 . .
C15 C16 C17 120.3(3) . .
C15 C16 H16 119.8 . .
C15 C19 C18 119.8(3) . .
C15 C19 H19 120.1 . .
C16 C15 C8 123.5(3) . .
C16 C15 C19 116.2(3) . .
C16 C17 H17 118 . .
C17 C16 H16 119.8 . .
C18 C19 H19 120.1 . .
C18 N5 C17 115.8(3) . .
C19 C15 C8 120.3(3) . .
C19 C18 H18 118.1 . .
C20 C7 C6 122.1(2) . .
C20 C7 C8 119.4(2) . .
C20 C7 H7 107.7 . .
C20 C21 H21 120.6 . .
C20 C24 H24 120 . .
C21 C20 C7 120.9(3) . .
C21 C22 H22 117.9 . .
C22 C21 C20 118.8(3) . .
C22 C21 H21 120.6 . .
C22 N6 C23 116.4(3) . .
C23 C24 C20 120.1(3) . .
C23 C24 H24 120 . .
C24 C20 C7 122.2(3) . .
C24 C20 C21 116.8(3) . .
C24 C23 H23 118.2 . .
C25 O7 H7A 103(4) . .
C25 O7 Pr1 130.2(2) . .
H6A O6 H6B 107(3) . .
H25A C25 H25B 109.5 . .
H25A C25 H25C 109.5 . .
H25A C25 H25D 141.1 . .
H25A C25 H25E 56.3 . .
H25A C25 H25F 56.3 . .
H25B C25 H25C 109.5 . .
H25B C25 H25D 56.3 . .
H25B C25 H25E 141.1 . .
H25B C25 H25F 56.3 . .
H25C C25 H25D 56.3 . .
H25C C25 H25E 56.3 . .
H25C C25 H25F 141.1 . .
H25D C25 H25E 109.5 . .
H25D C25 H25F 109.5 . .
H25E C25 H25F 109.5 . .
N1 O1 Pr1 96.99(17) . .
N1 O2 Pr1 97.01(17) . .
N2 O4 Pr1 97.62(18) . .
N3 C1 C2 123.3(3) . .
N3 C1 H1 118.3 . .
N3 C5 C4 124.0(3) . .
N3 C5 H5 118 . .
N4 C12 C11 124.0(3) . .
N4 C12 H12 118 . .
N4 C13 C14 125.0(3) . .
N4 C13 H13 117.5 . .
N5 C17 C16 124.0(3) . .
N5 C17 H17 118 . .
N5 C18 C19 123.9(3) . .
N5 C18 H18 118.1 . .
N6 C22 C21 124.3(3) . .
N6 C22 H22 117.9 . .
N6 C23 C24 123.6(3) . .
N6 C23 H23 118.2 . .
O1 N1 O2 116.9(3) . .
O1 Pr1 O1 107.15(10) . 2_656
O1 Pr1 O4 108.75(7) 2_656 2_656
O1 Pr1 O4 108.75(7) . .
O1 Pr1 O4 139.89(7) 2_656 .
O1 Pr1 O4 139.89(7) . 2_656
O2 Pr1 O1 49.01(7) 2_656 2_656
O2 Pr1 O1 49.01(7) . .
O2 Pr1 O1 71.65(7) 2_656 .
O2 Pr1 O1 71.65(7) . 2_656
O2 Pr1 O2 70.33(10) . 2_656
O2 Pr1 O4 130.37(7) 2_656 .
O2 Pr1 O4 130.37(7) . 2_656
O2 Pr1 O4 147.97(7) 2_656 2_656
O2 Pr1 O4 147.97(7) . .
O3 N1 O1 121.7(3) . .
O3 N1 O2 121.4(3) . .
O4 N2 O4 117.1(3) 2_656 .
O4 Pr1 O4 47.68(9) 2_656 .
O5 N2 O4 121.46(17) . 2_656
O5 N2 O4 121.46(17) . .
O6 Pr1 O1 69.36(7) . .
O6 Pr1 O1 69.36(7) 2_656 2_656
O6 Pr1 O1 138.17(7) . 2_656
O6 Pr1 O1 138.17(7) 2_656 .
O6 Pr1 O2 77.08(8) . .
O6 Pr1 O2 77.08(8) 2_656 2_656
O6 Pr1 O2 139.83(8) 2_656 .
O6 Pr1 O2 139.83(8) . 2_656
O6 Pr1 O4 72.09(7) 2_656 .
O6 Pr1 O4 72.70(7) . .
O6 Pr1 O4 72.70(7) 2_656 2_656
O6 Pr1 O4 72.09(7) . 2_656
O6 Pr1 O6 141.38(11) 2_656 .
O6 Pr1 O7 100.70(8) 2_656 2_656
O6 Pr1 O7 77.21(8) . 2_656
O6 Pr1 O7 77.21(8) 2_656 .
O6 Pr1 O7 100.70(8) . .
O6 Pr1 O8 100.70(8) 2_656 2_656
O6 Pr1 O8 77.21(8) . 2_656
O7 C25 H25A 109.5 . .
O7 C25 H25B 109.5 . .
O7 C25 H25C 109.5 . .
O7 C25 H25D 109.5 . .
O7 C25 H25E 109.5 . .
O7 C25 H25F 109.5 . .
O7 Pr1 O1 116.67(8) 2_656 .
O7 Pr1 O1 67.37(8) . .
O7 Pr1 O1 67.37(8) 2_656 2_656
O7 Pr1 O1 116.67(8) . 2_656
O7 Pr1 O2 72.35(7) 2_656 .
O7 Pr1 O2 113.05(7) . .
O7 Pr1 O2 113.05(7) 2_656 2_656
O7 Pr1 O2 72.35(7) . 2_656
O7 Pr1 O4 110.23(7) 2_656 .
O7 Pr1 O4 63.60(7) . .
O7 Pr1 O4 63.60(7) 2_656 2_656
O7 Pr1 O4 110.23(7) . 2_656
O7 Pr1 O7 173.81(11) 2_656 .
O8 Pr1 O1 116.67(8) 2_656 .
O8 Pr1 O1 67.37(8) 2_656 2_656
O8 Pr1 O2 72.35(7) 2_656 .
O8 Pr1 O2 113.05(7) 2_656 2_656
O8 Pr1 O4 63.60(7) 2_656 2_656
O8 Pr1 O4 110.23(7) 2_656 .
O8 Pr1 O7 0.00(15) 2_656 2_656
O8 Pr1 O7 173.81(11) 2_656 .
Pr1 O6 H6A 124(3) . .
Pr1 O6 H6B 117(3) . .
Pr1 O7 H7A 126(4) . .

loop_
_geom_bond_atom_site_label_1
_geom_bond_atom_site_label_2
_geom_bond_distance
_geom_bond_site_symmetry_2
C1 H1 0.93 .
C2 C1 1.383(4) .
C2 C3 1.393(4) .
C2 H2 0.93 .
C3 C4 1.390(4) .
C4 H4 0.93 .
C5 C4 1.383(4) .
C5 H5 0.93 .
C6 C3 1.497(4) .
C6 C9 1.569(4) .
C6 H6 0.98 .
C7 C6 1.568(4) .
C7 C20 1.501(4) .
C7 H7 0.98 .
C8 C7 1.544(4) .
C8 C9 1.580(4) .
C8 C15 1.503(4) .
C8 H8 0.98 .
C9 C10 1.501(4) .
C9 H9 0.98 .
C11 C10 1.388(4) .
C11 C12 1.377(4) .
C11 H11 0.93 .
C12 H12 0.93 .
C13 H13 0.93 .
C14 C10 1.382(4) .
C14 C13 1.378(5) .
C14 H14 0.93 .
C15 C16 1.371(4) .
C15 C19 1.377(4) .
C16 C17 1.375(5) .
C16 H16 0.93 .
C17 H17 0.93 .
C17 N5 1.327(5) .
C18 N5 1.324(5) .
C18 H18 0.93 .
C19 C18 1.386(5) .
C19 H19 0.93 .
C20 C21 1.397(4) .
C20 C24 1.383(4) .
C21 H21 0.93 .
C22 C21 1.386(5) .
C22 H22 0.93 .
C24 C23 1.380(4) .
C24 H24 0.93 .
C25 H25A 0.96 .
C25 H25B 0.96 .
C25 H25C 0.96 .
C25 H25D 0.96 .
C25 H25E 0.96 .
C25 H25F 0.96 .
N1 O3 1.225(4) .
N2 O4 1.262(3) 2_656
N2 O5 1.233(4) .
N3 C1 1.339(4) .
N3 C5 1.338(4) .
N4 C12 1.335(4) .
N4 C13 1.326(5) .
N6 C22 1.330(4) .
N6 C23 1.333(4) .
O1 N1 1.260(3) .
O2 N1 1.267(3) .
O4 N2 1.262(3) .
O6 H6A 0.83(2) .
O6 H6B 0.80(2) .
O7 C25 1.446(5) .
O7 H7A 0.78(3) .
O7 Pr1 2.529(2) .
O10 O10 1.26(2) 2_655
Pr1 O1 2.597(2) .
Pr1 O1 2.597(2) 2_656
Pr1 O2 2.593(2) .
Pr1 O2 2.593(2) 2_656
Pr1 O4 2.662(2) 2_656
Pr1 O4 2.662(2) .
Pr1 O6 2.453(2) 2_656
Pr1 O6 2.453(2) .
Pr1 O7 2.529(2) 2_656
Pr1 O8 2.529(2) 2_656
